data_2002887
loop_
_publ_author_name
'Beck, J'
'Mueller-Buschbaum, K'

_publ_section_title
;
Synthesis and crystal structure of (Re2 Br4 (Te2) (Te Br)2 (Te Br2)2),
a dinuclear complex with (Te2)2-, TeBr-, and Te Br2 ligands
;
_journal_name_full 'European Journal of Inorganic Chemistry'
_journal_page_first 839
_journal_page_last 842
_journal_paper_doi 10.1002/(SICI)1099-0682(199905)1999:5<839::AID-EJIC839>3.0.CO;2-E
_journal_volume 1999
_journal_year 1999
_chemical_formula_structural '((Te Br)2 (Te2) ((Te Br2) Br2 Re)2)'
_chemical_formula_sum 'Br10 Re2 Te6'
_chemical_name_systematic
;
Di-$-mue-bromidotelluro-$-mue-ditellurido-
bis(dibromotelluridodibromorhenium)
;
_space_group_IT_number 4
_symmetry_cell_setting monoclinic
_symmetry_Int_Tables_number 4
_symmetry_space_group_name_Hall 'P 2yb'
_symmetry_space_group_name_H-M 'P 1 21 1'
_cell_angle_alpha 90
_cell_angle_beta 105.469(9)
_cell_angle_gamma 90
_cell_formula_units_Z 2
_cell_length_a 11.275(1)
_cell_length_b 8.6185(9)
_cell_length_c 12.3100(11)
_cell_volume 1152.9
_refine_ls_R_factor_all 0.0648
_cod_database_code 2002887

loop_
_symmetry_equiv_pos_as_xyz
x,y,z
-x,1/2+y,-z

loop_
_atom_site_aniso_label
_atom_site_aniso_U_11
_atom_site_aniso_U_12
_atom_site_aniso_U_13
_atom_site_aniso_U_22
_atom_site_aniso_U_23
_atom_site_aniso_U_33
Re1 0.0236(7) -0.0016(5) 0.0074(5) 0.0187(6) -0.0008(5) 0.0231(6)
Re2 0.0243(6) 0.0005(5) 0.0108(6) 0.0183(5) -0.0002(5) 0.0261(7)
Te1 0.0313(12) -0.0035(9) 0.0141(10) 0.0258(10) 0.0020(9) 0.0293(12)
Te2 0.0301(12) 0.0011(8) 0.0059(9) 0.0247(11) 0.0016(9) 0.0224(10)
Te3 0.0360(13) -0.0021(9) 0.0186(11) 0.0236(10) -0.0076(10) 0.0379(13)
Te4 0.0327(12) -0.0062(10) 0.0063(10) 0.0300(11) -0.0005(9) 0.0277(12)
Te5 0.0288(11) 0.0023(9) 0.0133(10) 0.0206(9) -0.0016(9) 0.0325(12)
Te6 0.0299(11) -0.0013(9) 0.016(1) 0.0293(11) 0.0001(10) 0.0333(13)
Br1 0.040(2) 0.006(2) 0.008(2) 0.035(2) 0.006(2) 0.054(3)
Br2 0.061(3) -0.008(2) 0.023(2) 0.052(2) -0.010(2) 0.033(2)
Br3 0.051(2) -0.013(2) 0.022(2) 0.030(2) -0.012(2) 0.041(2)
Br4 0.036(2) 0.010(2) 0.018(2) 0.032(2) 0.007(2) 0.045(2)
Br5 0.034(2) 0.004(2) 0.004(2) 0.039(2) 0.010(2) 0.057(3)
Br6 0.044(2) -0.019(2) 0.014(2) 0.039(2) -0.011(2) 0.047(2)
Br7 0.037(2) 0.014(2) 0.017(2) 0.056(3) 0.001(2) 0.057(3)
Br8 0.057(3) -0.007(2) 0.012(2) 0.068(3) -0.008(2) 0.036(2)
Br9 0.023(2) 0.0017(15) 0.014(2) 0.040(2) 0.004(2) 0.052(2)
Br10 0.035(2) 0.0089(15) 0.020(2) 0.034(2) 0.021(2) 0.060(3)

loop_
_atom_site_label
_atom_site_type_symbol
_atom_site_symmetry_multiplicity
_atom_site_Wyckoff_symbol
_atom_site_fract_x
_atom_site_fract_y
_atom_site_fract_z
_atom_site_occupancy
_atom_site_attached_hydrogens
_atom_site_calc_flag
Re1 Re4+ 2 a 0.63345(12) 0.41830(14) 0.28245(11) 1. 0 d
Re2 Re4+ 2 a 0.77801(12) 0.64021(13) 0.21157(12) 1. 0 d
Te1 Te2+ 2 a 0.6117(2) 0.2358(2) 0.4544(2) 1. 0 d
Te2 Te0 2 a 0.5644(2) 0.5443(2) 0.0813(2) 1. 0 d
Te3 Te1- 2 a 0.6379(2) 0.7207(3) 0.3506(2) 1. 0 d
Te4 Te1- 2 a 0.8348(2) 0.5360(3) 0.4253(2) 1. 0 d
Te5 Te0 2 a 0.8113(2) 0.3427(2) 0.1888(2) 1. 0 d
Te6 Te2+ 2 a 0.9315(2) 0.6856(3) 0.0778(2) 1. 0 d
Br1 Br1- 2 a 0.7984(4) 0.0629(5) 0.5075(4) 1. 0 d
Br2 Br1- 2 a 0.6677(5) 0.4077(5) 0.6286(4) 1. 0 d
Br3 Br1- 2 a 0.5512(4) 0.1406(4) 0.2181(4) 1. 0 d
Br4 Br1- 2 a 0.4044(4) 0.7513(4) 0.1054(4) 1. 0 d
Br5 Br1- 2 a 1.0078(4) 0.2626(5) 0.3504(5) 1. 0 d
Br6 Br1- 2 a 0.9652(4) 0.8225(5) 0.3028(4) 1. 0 d
Br7 Br1- 2 a 1.1147(5) 0.5093(5) 0.1434(5) 1. 0 d
Br8 Br1- 2 a 0.8362(5) 0.5425(7) -0.1036(4) 1. 0 d
Br9 Br1- 2 a 0.4140(4) 0.4330(5) 0.3173(4) 1. 0 d
Br10 Br1- 2 a 0.7215(4) 0.8838(4) 0.0817(4) 1. 0 d

loop_
_atom_type_symbol
_atom_type_oxidation_number
Re4+ 4.000
Te2+ 2.000
Te0 0.000
Te1- -1.000
Br1- -1.000
